data_7026317
loop_
_publ_author_name
'Sahoo, Himansu Sekhar'
'Chand, Dillip Kumar'

_publ_section_title
;
 Conformation of N,N'-bis(3-pyridylformyl)piperazine and spontaneous
 formation of a saturated quadruple stranded metallohelicate.
;
_journal_issue 31
_journal_name_full 'Dalton transactions (Cambridge, England : 2003)'
_journal_page_first 7223
_journal_page_last 7225
_journal_paper_doi 10.1039/c0dt00337a
_journal_volume 39
_journal_year 2010
_chemical_formula_sum 'C64 H96 N20 O48 Pd2'
_chemical_formula_weight 2126.41
_chemical_name_systematic
;
?
;
_space_group_IT_number 85
_symmetry_cell_setting tetragonal
_symmetry_space_group_name_Hall '-P 4a'
_symmetry_space_group_name_H-M 'P 4/n :2'
_atom_sites_solution_hydrogens geom
_atom_sites_solution_primary direct
_atom_sites_solution_secondary difmap
_audit_creation_method SHELXL-97
_cell_angle_alpha 90.00
_cell_angle_beta 90.00
_cell_angle_gamma 90.00
_cell_formula_units_Z 2
_cell_length_a 17.0336(7)
_cell_length_b 17.0336(7)
_cell_length_c 17.5784(9)
_cell_measurement_temperature 293(2)
_cell_volume 5100.3(4)
_computing_structure_refinement 'SHELXL-97 (Sheldrick, 1997)'
_diffrn_ambient_temperature 293(2)
_diffrn_measured_fraction_theta_full 0.995
_diffrn_measured_fraction_theta_max 0.995
_diffrn_radiation_monochromator graphite
_diffrn_radiation_source 'fine-focus sealed tube'
_diffrn_radiation_type MoK\a
_diffrn_radiation_wavelength 0.71073
_diffrn_reflns_av_R_equivalents 0.1112
_diffrn_reflns_av_sigmaI/netI 0.0897
_diffrn_reflns_limit_h_max 22
_diffrn_reflns_limit_h_min -17
_diffrn_reflns_limit_k_max 22
_diffrn_reflns_limit_k_min -18
_diffrn_reflns_limit_l_max 23
_diffrn_reflns_limit_l_min -22
_diffrn_reflns_number 60629
_diffrn_reflns_theta_full 28.35
_diffrn_reflns_theta_max 28.35
_diffrn_reflns_theta_min 2.05
_exptl_absorpt_coefficient_mu 0.450
_exptl_absorpt_correction_T_max 0.908
_exptl_absorpt_correction_T_min 0.871
_exptl_absorpt_correction_type multi-scan
_exptl_absorpt_process_details SADABS
_exptl_crystal_colour yellow
_exptl_crystal_density_diffrn 1.385
_exptl_crystal_density_method 'not measured'
_exptl_crystal_description blocks
_exptl_crystal_F_000 2192
_exptl_crystal_size_max 0.32
_exptl_crystal_size_mid 0.26
_exptl_crystal_size_min 0.22
_refine_diff_density_max 1.155
_refine_diff_density_min -0.870
_refine_diff_density_rms 0.141
_refine_ls_extinction_coef 0.0043(8)
_refine_ls_extinction_expression Fc^*^=kFc[1+0.001xFc^2^\l^3^/sin(2\q)]^-1/4^
_refine_ls_extinction_method SHELXL
_refine_ls_goodness_of_fit_ref 0.998
_refine_ls_hydrogen_treatment constr
_refine_ls_matrix_type full
_refine_ls_number_parameters 296
_refine_ls_number_reflns 6354
_refine_ls_number_restraints 0
_refine_ls_restrained_S_all 0.998
_refine_ls_R_factor_all 0.1870
_refine_ls_R_factor_gt 0.0844
_refine_ls_shift/su_max 0.001
_refine_ls_shift/su_mean 0.015
_refine_ls_structure_factor_coef Fsqd
_refine_ls_weighting_details 'calc w=1/[\s^2^(Fo^2^)+(0.1303P)^2^+19.5464P] where P=(Fo^2^+2Fc^2^)/3'
_refine_ls_weighting_scheme calc
_refine_ls_wR_factor_gt 0.2131
_refine_ls_wR_factor_ref 0.2345
_reflns_number_gt 3006
_reflns_number_total 6354
_reflns_threshold_expression >2sigma(I)
_cod_data_source_file c0dt00337a.txt
_cod_data_source_block tetra
_cod_depositor_comments
;
The following automatic conversions were performed:

'_symmetry_cell_setting' value 'Tetragonal' changed to 'tetragonal'
according to /home/saulius/struct/CIF-dictionaries/cif_core.dic
dictionary named 'cif_core.dic' version 2.4.2 from
2011-04-26.

'_exptl_absorpt_correction_type' value 'Multi-Scan'
changed to 'multi-scan' according to
/home/saulius/struct/CIF-dictionaries/cif_core.dic dictionary named
'cif_core.dic' version 2.4.2 from 2011-04-26.

Automatic conversion script
Id: cif_fix_values 1891 2012-01-12 08:04:46Z andrius 
;
_cod_original_sg_symbol_H-M P4/n
_cod_database_code 7026317

loop_
_symmetry_equiv_pos_as_xyz
'x, y, z'
'-x+1/2, -y+1/2, z'
'-y+1/2, x, z'
'y, -x+1/2, z'
'-x, -y, -z'
'x-1/2, y-1/2, -z'
'y-1/2, -x, -z'
'-y, x-1/2, -z'

loop_
_atom_site_label
_atom_site_type_symbol
_atom_site_fract_x
_atom_site_fract_y
_atom_site_fract_z
_atom_site_U_iso_or_equiv
_atom_site_adp_type
_atom_site_occupancy
_atom_site_symmetry_multiplicity
_atom_site_calc_flag
_atom_site_refinement_flags
Pd1 Pd 0.2500 0.2500 1.10172(6) 0.0475(4) Uani 1 4 d S
Pd2 Pd 0.2500 0.2500 0.56446(6) 0.0521(4) Uani 1 4 d S
O1 O 0.4144(5) 0.5171(6) 0.7380(4) 0.130(3) Uani 1 1 d .
O2 O 0.0581(5) 0.4932(7) 0.9223(5) 0.140(4) Uani 1 1 d .
O3 O 0.2500 0.2500 0.8949(9) 0.144(7) Uani 1 4 d S
O4 O 0.2500 0.2500 0.7653(12) 0.199(11) Uani 1 4 d S
O5 O 0.2500 0.2500 0.3945(8) 0.121(6) Uani 1 4 d S
O6 O 0.2500 0.2500 0.2738(7) 0.117(5) Uani 1 4 d S
O7 O 0.5433(6) 0.4985(8) 0.6511(6) 0.171(4) Uani 1 1 d .
O8 O 0.1330(7) 0.5216(10) 0.5665(8) 0.198(6) Uani 1 1 d .
O9 O 0.218(2) 0.590(6) 0.321(4) 1.08(9) Uani 1 1 d .
O10 O 0.3245(9) 0.4883(13) 0.2643(11) 0.274(9) Uani 1 1 d .
O11 O 0.1925(17) 0.652(2) 0.577(2) 0.47(2) Uani 1 1 d .
O12 O 0.5258(10) 0.6404(11) 0.5835(10) 0.235(7) Uani 1 1 d .
O13 O 0.1498(15) 0.7201(19) 0.946(2) 0.44(2) Uani 1 1 d .
O14 O 0.0126(7) 0.6599(6) 0.9028(8) 0.168(4) Uani 1 1 d .
N1 N 0.2882(4) 0.3625(4) 0.5683(3) 0.0567(15) Uani 1 1 d .
N2 N 0.1976(3) 0.3559(3) 1.0970(3) 0.0504(14) Uani 1 1 d .
N3 N 0.1817(5) 0.4919(7) 0.8882(5) 0.113(3) Uani 1 1 d .
N4 N 0.2920(5) 0.5052(6) 0.7719(5) 0.105(3) Uani 1 1 d .
N5 N 0.2500 0.2500 0.8303(8) 0.059(3) Uani 1 4 d S
N6 N 0.2500 0.2500 0.3343(11) 0.169(12) Uani 1 4 d S
C1 C 0.3027(5) 0.4045(5) 0.5053(4) 0.069(2) Uani 1 1 d .
H1 H 0.2935 0.3824 0.4578 0.083 Uiso 1 1 calc R
C2 C 0.3307(6) 0.4791(6) 0.5102(5) 0.086(3) Uani 1 1 d .
H2 H 0.3399 0.5076 0.4660 0.104 Uiso 1 1 calc R
C3 C 0.3455(6) 0.5127(6) 0.5795(6) 0.085(3) Uani 1 1 d .
H3 H 0.3672 0.5627 0.5826 0.102 Uiso 1 1 calc R
C4 C 0.3278(5) 0.4715(5) 0.6442(4) 0.065(2) Uani 1 1 d .
C5 C 0.3001(4) 0.3955(5) 0.6371(4) 0.0619(19) Uani 1 1 d .
H5 H 0.2895 0.3665 0.6807 0.074 Uiso 1 1 calc R
C6 C 0.3469(6) 0.5007(6) 0.7231(6) 0.086(3) Uani 1 1 d .
C7 C 0.3119(8) 0.5248(12) 0.8505(7) 0.150(7) Uani 1 1 d .
H7A H 0.3669 0.5131 0.8595 0.180 Uiso 1 1 calc R
H7B H 0.3043 0.5807 0.8585 0.180 Uiso 1 1 calc R
C8 C 0.2669(8) 0.4839(11) 0.9009(7) 0.151(7) Uani 1 1 d .
H8A H 0.2791 0.5018 0.9519 0.181 Uiso 1 1 calc R
H8B H 0.2808 0.4288 0.8978 0.181 Uiso 1 1 calc R
C9 C 0.1601(8) 0.5030(18) 0.8063(9) 0.238(14) Uani 1 1 d .
H9A H 0.1154 0.4694 0.7960 0.286 Uiso 1 1 calc R
H9B H 0.1422 0.5568 0.8005 0.286 Uiso 1 1 calc R
C10 C 0.2065(7) 0.4915(13) 0.7584(8) 0.167(8) Uani 1 1 d .
H10A H 0.1915 0.5234 0.7151 0.200 Uiso 1 1 calc R
H10B H 0.2007 0.4371 0.7430 0.200 Uiso 1 1 calc R
C11 C 0.1261(6) 0.4839(6) 0.9379(6) 0.083(3) Uani 1 1 d .
C12 C 0.1472(4) 0.4576(5) 1.0170(5) 0.0612(19) Uani 1 1 d .
C13 C 0.1822(4) 0.3870(4) 1.0276(4) 0.0564(18) Uani 1 1 d .
H13 H 0.1965 0.3582 0.9848 0.068 Uiso 1 1 calc R
C14 C 0.1777(5) 0.3982(5) 1.1583(4) 0.066(2) Uani 1 1 d .
H14 H 0.1892 0.3787 1.2065 0.080 Uiso 1 1 calc R
C15 C 0.1409(6) 0.4693(6) 1.1517(6) 0.086(3) Uani 1 1 d .
H15 H 0.1262 0.4971 1.1949 0.103 Uiso 1 1 calc R
C16 C 0.1259(6) 0.4992(6) 1.0804(6) 0.081(3) Uani 1 1 d .
H16 H 0.1014 0.5477 1.0752 0.097 Uiso 1 1 calc R

loop_
_atom_site_aniso_label
_atom_site_aniso_U_11
_atom_site_aniso_U_22
_atom_site_aniso_U_33
_atom_site_aniso_U_23
_atom_site_aniso_U_13
_atom_site_aniso_U_12
Pd1 0.0522(5) 0.0522(5) 0.0383(6) 0.000 0.000 0.000
Pd2 0.0589(5) 0.0589(5) 0.0384(6) 0.000 0.000 0.000
O1 0.094(5) 0.203(9) 0.093(5) -0.043(6) -0.003(4) -0.057(6)
O2 0.079(5) 0.245(12) 0.097(6) 0.056(6) 0.006(4) 0.048(6)
O3 0.185(13) 0.185(13) 0.063(11) 0.000 0.000 0.000
O4 0.260(19) 0.260(19) 0.077(14) 0.000 0.000 0.000
O5 0.157(10) 0.157(10) 0.049(8) 0.000 0.000 0.000
O6 0.155(9) 0.155(9) 0.041(8) 0.000 0.000 0.000
O7 0.136(8) 0.243(13) 0.135(9) -0.006(8) 0.029(6) -0.001(8)
O8 0.143(10) 0.267(16) 0.183(12) 0.019(10) -0.013(8) 0.033(10)
O9 0.24(3) 2.0(2) 1.00(12) -1.00(14) -0.11(5) 0.22(7)
O10 0.194(14) 0.37(2) 0.257(19) -0.111(18) -0.030(13) 0.002(14)
O11 0.31(3) 0.37(4) 0.72(7) -0.05(4) -0.07(3) 0.03(3)
O12 0.242(17) 0.227(16) 0.235(17) 0.059(13) 0.048(13) -0.018(13)
O13 0.25(2) 0.44(4) 0.64(6) -0.19(4) -0.03(3) -0.07(2)
O14 0.144(9) 0.120(8) 0.240(14) -0.006(8) -0.009(8) 0.024(6)
N1 0.065(4) 0.063(4) 0.042(3) 0.000(3) 0.000(3) 0.001(3)
N2 0.053(3) 0.053(3) 0.045(3) -0.004(2) 0.002(2) -0.002(3)
N3 0.077(6) 0.187(10) 0.075(5) 0.054(6) -0.006(4) -0.010(6)
N4 0.073(5) 0.171(9) 0.069(5) -0.045(6) -0.006(4) -0.012(5)
N5 0.065(5) 0.065(5) 0.046(7) 0.000 0.000 0.000
N6 0.24(2) 0.24(2) 0.030(10) 0.000 0.000 0.000
C1 0.089(6) 0.075(6) 0.043(4) 0.009(4) 0.006(4) -0.008(4)
C2 0.123(8) 0.075(6) 0.061(5) 0.017(5) 0.019(5) -0.015(6)
C3 0.106(8) 0.065(6) 0.084(7) 0.008(5) 0.008(6) -0.017(5)
C4 0.076(5) 0.069(5) 0.052(4) -0.006(4) 0.001(4) -0.012(4)
C5 0.062(5) 0.073(5) 0.050(4) -0.001(4) 0.000(3) -0.006(4)
C6 0.086(7) 0.101(7) 0.070(6) -0.028(5) -0.005(5) -0.028(6)
C7 0.101(9) 0.27(2) 0.075(8) -0.062(10) -0.011(7) -0.029(11)
C8 0.098(9) 0.28(2) 0.077(8) 0.068(10) -0.047(7) -0.061(11)
C9 0.077(9) 0.55(4) 0.092(10) 0.138(17) -0.011(8) -0.011(16)
C10 0.072(8) 0.34(2) 0.086(9) -0.075(12) -0.010(6) 0.023(11)
C11 0.063(6) 0.104(8) 0.081(6) 0.021(5) -0.006(5) 0.022(5)
C12 0.055(4) 0.064(5) 0.065(5) 0.000(4) 0.003(4) 0.013(4)
C13 0.059(4) 0.063(5) 0.047(4) -0.002(3) 0.004(3) 0.009(4)
C14 0.077(5) 0.072(5) 0.050(4) -0.009(4) 0.007(4) 0.010(4)
C15 0.101(7) 0.084(7) 0.074(6) -0.030(5) 0.011(5) 0.020(6)
C16 0.081(6) 0.063(5) 0.098(7) -0.007(5) 0.008(5) 0.023(5)

loop_
_atom_type_symbol
_atom_type_description
_atom_type_scat_dispersion_real
_atom_type_scat_dispersion_imag
_atom_type_scat_source
C C 0.0033 0.0016 'International Tables Vol C Tables 4.2.6.8 and 6.1.1.4'
H H 0.0000 0.0000 'International Tables Vol C Tables 4.2.6.8 and 6.1.1.4'
N N 0.0061 0.0033 'International Tables Vol C Tables 4.2.6.8 and 6.1.1.4'
O O 0.0106 0.0060 'International Tables Vol C Tables 4.2.6.8 and 6.1.1.4'
Pd Pd -0.9988 1.0072 'International Tables Vol C Tables 4.2.6.8 and 6.1.1.4'

loop_
_geom_angle_atom_site_label_1
_geom_angle_atom_site_label_2
_geom_angle_atom_site_label_3
_geom_angle
_geom_angle_site_symmetry_1
_geom_angle_site_symmetry_3
N2 Pd1 N2 89.903(14) 3 .
N2 Pd1 N2 89.903(14) 3 2
N2 Pd1 N2 175.3(3) . 2
N2 Pd1 N2 175.3(3) 3 4
N2 Pd1 N2 89.903(15) . 4
N2 Pd1 N2 89.903(14) 2 4
N1 Pd2 N1 89.935(11) 3 .
N1 Pd2 N1 89.935(12) 3 2
N1 Pd2 N1 176.2(3) . 2
N1 Pd2 N1 176.2(3) 3 4
N1 Pd2 N1 89.935(12) . 4
N1 Pd2 N1 89.935(11) 2 4
C1 N1 C5 119.4(7) . .
C1 N1 Pd2 122.4(5) . .
C5 N1 Pd2 118.2(5) . .
C14 N2 C13 117.7(6) . .
C14 N2 Pd1 124.1(5) . .
C13 N2 Pd1 118.2(5) . .
C11 N3 C9 118.8(9) . .
C11 N3 C8 127.4(9) . .
C9 N3 C8 113.5(9) . .
C6 N4 C7 118.7(9) . .
C6 N4 C10 126.9(9) . .
C7 N4 C10 114.4(9) . .
O4 N5 O3 180.000(9) . .
O6 N6 O5 180.000(4) . .
N1 C1 C2 120.7(8) . .
C1 C2 C3 120.8(8) . .
C4 C3 C2 118.9(9) . .
C3 C4 C5 118.7(8) . .
C3 C4 C6 123.1(8) . .
C5 C4 C6 117.8(8) . .
N1 C5 C4 121.5(7) . .
O1 C6 N4 122.6(9) . .
O1 C6 C4 118.6(9) . .
N4 C6 C4 118.8(9) . .
C8 C7 N4 111.5(12) . .
C7 C8 N3 114.1(11) . .
C10 C9 N3 120.2(14) . .
C9 C10 N4 121.1(13) . .
O2 C11 N3 122.5(9) . .
O2 C11 C12 118.7(9) . .
N3 C11 C12 118.7(8) . .
C13 C12 C16 117.7(8) . .
C13 C12 C11 119.7(7) . .
C16 C12 C11 122.3(8) . .
C12 C13 N2 123.7(7) . .
N2 C14 C15 121.6(8) . .
C14 C15 C16 119.3(8) . .
C12 C16 C15 120.0(8) . .

loop_
_geom_bond_atom_site_label_1
_geom_bond_atom_site_label_2
_geom_bond_distance
_geom_bond_site_symmetry_2
Pd1 N2 2.014(6) 3
Pd1 N2 2.014(6) .
Pd1 N2 2.014(6) 2
Pd1 N2 2.014(6) 4
Pd2 N1 2.024(6) 3
Pd2 N1 2.024(6) .
Pd2 N1 2.024(6) 2
Pd2 N1 2.024(6) 4
O1 C6 1.212(11) .
O2 C11 1.201(11) .
O3 N5 1.137(18) .
O4 N5 1.14(2) .
O5 N6 1.06(2) .
O6 N6 1.06(2) .
N1 C1 1.342(9) .
N1 C5 1.349(9) .
N2 C14 1.339(9) .
N2 C13 1.355(9) .
N3 C11 1.296(12) .
N3 C9 1.498(15) .
N3 C8 1.474(15) .
N4 C6 1.272(12) .
N4 C7 1.460(13) .
N4 C10 1.494(15) .
C1 C2 1.361(12) .
C2 C3 1.369(13) .
C3 C4 1.371(12) .
C4 C5 1.384(11) .
C4 C6 1.509(12) .
C7 C8 1.363(18) .
C9 C10 1.170(18) .
C11 C12 1.505(12) .
C12 C13 1.356(10) .
C12 C16 1.369(12) .
C14 C15 1.369(13) .
C15 C16 1.378(13) .
